data_4034822
loop_
_publ_author_name
'Wang, Xu'
'He, Dandan'
'Huang, Yubing'
'Fan, Qihang'
'Wu, Wanqing'
'Jiang, Huanfeng'

_publ_section_title
;
 Copper-Catalyzed Synthesis of Substituted Quinazolines from Benzonitriles
 and 2-Ethynylanilines via Carbon-Carbon Bond Cleavage Using Molecular
 Oxygen.
;
_journal_issue 10
_journal_name_full 'The Journal of organic chemistry'
_journal_page_first 5458
_journal_page_last 5466
_journal_paper_doi 10.1021/acs.joc.8b00378
_journal_volume 83
_journal_year 2018
_chemical_formula_moiety 'C20 H14 N2'
_chemical_formula_sum 'C20 H15 N2 O0'
_chemical_formula_weight 283.34
_space_group_crystal_system monoclinic
_space_group_IT_number 14
_space_group_name_Hall '-P 2ybc'
_space_group_name_H-M_alt 'P 1 21/c 1'
_atom_sites_solution_hydrogens geom
_atom_sites_solution_primary direct
_atom_sites_solution_secondary difmap
_audit_creation_date 2015-12-23
_audit_creation_method
;
Olex2 1.2
(compiled 2015.09.30 svn.r3233 for OlexSys, GUI svn.r5103)
;
_cell_angle_alpha 90.00
_cell_angle_beta 110.52(3)
_cell_angle_gamma 90.00
_cell_formula_units_Z 4
_cell_length_a 10.617(2)
_cell_length_b 6.9496(14)
_cell_length_c 20.782(6)
_cell_measurement_reflns_used 8312
_cell_measurement_temperature 293(2)
_cell_measurement_theta_max 73.4090
_cell_measurement_theta_min 4.2750
_cell_volume 1436.1(6)
_computing_molecular_graphics 'Olex2 (Dolomanov et al., 2009)'
_computing_publication_material 'Olex2 (Dolomanov et al., 2009)'
_computing_structure_refinement 'XL (Sheldrick, 2008)'
_computing_structure_solution 'XS (Sheldrick, 2008)'
_diffrn_ambient_temperature 293(2)
_diffrn_measured_fraction_theta_full 0.998
_diffrn_measured_fraction_theta_max 0.998
_diffrn_measurement_device_type 'Bruker P4'
_diffrn_measurement_method '\w scans'
_diffrn_radiation_monochromator graphite
_diffrn_radiation_type MoK\a
_diffrn_radiation_wavelength 0.71073
_diffrn_reflns_av_R_equivalents 0.0534
_diffrn_reflns_av_unetI/netI 0.0551
_diffrn_reflns_limit_h_max 12
_diffrn_reflns_limit_h_min -13
_diffrn_reflns_limit_k_max 8
_diffrn_reflns_limit_k_min -9
_diffrn_reflns_limit_l_max 26
_diffrn_reflns_limit_l_min -26
_diffrn_reflns_number 13059
_diffrn_reflns_theta_full 27.42
_diffrn_reflns_theta_max 27.42
_diffrn_reflns_theta_min 3.11
_diffrn_source 'fine-focus sealed tube'
_exptl_absorpt_coefficient_mu 0.078
_exptl_absorpt_correction_T_max 0.902
_exptl_absorpt_correction_T_min 0.859
_exptl_absorpt_correction_type none
_exptl_crystal_colour colorless
_exptl_crystal_density_diffrn 1.311
_exptl_crystal_density_method 'not measured'
_exptl_crystal_description block
_exptl_crystal_F_000 596
_exptl_crystal_size_max 0.29
_exptl_crystal_size_mid 0.26
_exptl_crystal_size_min 0.22
_refine_diff_density_max 0.230
_refine_diff_density_min -0.269
_refine_diff_density_rms 0.054
_refine_ls_extinction_method none
_refine_ls_goodness_of_fit_ref 0.920
_refine_ls_hydrogen_treatment constr
_refine_ls_matrix_type full
_refine_ls_number_parameters 199
_refine_ls_number_reflns 3265
_refine_ls_number_restraints 0
_refine_ls_restrained_S_all 0.920
_refine_ls_R_factor_all 0.1436
_refine_ls_R_factor_gt 0.0545
_refine_ls_shift/su_max 0.000
_refine_ls_shift/su_mean 0.000
_refine_ls_structure_factor_coef Fsqd
_refine_ls_weighting_details 'calc w=1/[\s^2^(Fo^2^)+(0.1000P)^2^+0.0000P] where P=(Fo^2^+2Fc^2^)/3'
_refine_ls_weighting_scheme calc
_refine_ls_wR_factor_gt 0.1283
_refine_ls_wR_factor_ref 0.1976
_reflns_number_gt 1246
_reflns_number_total 3265
_reflns_threshold_expression >2sigma(I)
_cod_data_source_file jo8b00378_si_002.cif
_cod_data_source_block 1
_cod_database_code 4034822
_olex2_refinement_description
;
1. Fixed Uiso
 At 1.2 times of:
  All C(H) groups
2.a Aromatic/amide H refined with riding coordinates:
 C10(H10), C8(H8), C1(H1), C3(H3), C16(H16), C11(H11), C15(H15), C64(H64),
 C18(H18), C9(H9), C19(H19), C2(H2), C4(H4), C17(H17)
;
_olex2_submission_special_instructions 'No special instructions were received'

loop_
_space_group_symop_id
_space_group_symop_operation_xyz
1 'x, y, z'
2 '-x, y+1/2, -z+1/2'
3 '-x, -y, -z'
4 'x, -y-1/2, z-1/2'

loop_
_atom_site_label
_atom_site_type_symbol
_atom_site_fract_x
_atom_site_fract_y
_atom_site_fract_z
_atom_site_U_iso_or_equiv
_atom_site_adp_type
_atom_site_occupancy
_atom_site_calc_flag
_atom_site_refinement_flags_posn
N2 N 0.05122(19) 0.6912(3) 0.32715(9) 0.0507(5) Uani 1 d .
N1 N 0.22416(19) 0.6983(3) 0.27835(9) 0.0511(5) Uani 1 d .
C12 C 0.2852(2) 0.6946(3) 0.40050(11) 0.0477(6) Uani 1 d .
C5 C -0.0093(2) 0.6931(3) 0.20449(11) 0.0469(6) Uani 1 d .
C10 C 0.3382(3) 0.6691(4) 0.52273(13) 0.0632(8) Uani 1 d .
H10 H 0.4014 0.6612 0.5669 0.076 Uiso 1 calc R
C8 C 0.1080(3) 0.6756(4) 0.44867(12) 0.0590(7) Uani 1 d .
H8 H 0.0169 0.6741 0.4426 0.071 Uiso 1 calc R
C1 C -0.2405(3) 0.7044(4) 0.13058(13) 0.0644(8) Uani 1 d .
H1 H -0.3311 0.7156 0.1249 0.077 Uiso 1 calc R
C14 C 0.4585(2) 0.7053(4) 0.34137(11) 0.0527(6) Uani 1 d .
C3 C -0.0695(3) 0.6729(4) 0.08253(13) 0.0666(8) Uani 1 d .
H3 H -0.0439 0.6613 0.0443 0.080 Uiso 1 calc R
C7 C 0.1478(2) 0.6882(4) 0.39090(11) 0.0499(6) Uani 1 d .
C6 C 0.0929(2) 0.6949(3) 0.27455(11) 0.0468(6) Uani 1 d .
C16 C 0.6801(3) 0.8429(5) 0.37967(13) 0.0752(9) Uani 1 d .
H16 H 0.7405 0.9348 0.4053 0.090 Uiso 1 calc R
C11 C 0.3798(3) 0.6841(4) 0.46814(12) 0.0590(7) Uani 1 d .
H11 H 0.4713 0.6876 0.4753 0.071 Uiso 1 calc R
C13 C 0.3179(2) 0.7017(3) 0.33957(11) 0.0474(6) Uani 1 d .
C15 C 0.5498(3) 0.8410(4) 0.37918(13) 0.0633(8) Uani 1 d .
H15 H 0.5231 0.9321 0.4046 0.076 Uiso 1 calc R
C64 C -0.1451(2) 0.7063(4) 0.19543(12) 0.0582(7) Uani 1 d .
H64 H -0.1714 0.7165 0.2335 0.070 Uiso 1 calc R
C18 C 0.6310(3) 0.5750(5) 0.30436(13) 0.0781(9) Uani 1 d .
H18 H 0.6587 0.4840 0.2793 0.094 Uiso 1 calc R
C9 C 0.2008(3) 0.6654(4) 0.51294(13) 0.0653(8) Uani 1 d .
H9 H 0.1732 0.6559 0.5506 0.078 Uiso 1 calc R
C19 C 0.4998(2) 0.5738(5) 0.30291(12) 0.0640(8) Uani 1 d .
H19 H 0.4391 0.4842 0.2759 0.077 Uiso 1 calc R
C2 C -0.2029(3) 0.6860(4) 0.07410(14) 0.0663(8) Uani 1 d .
H2 H -0.2678 0.6824 0.0303 0.080 Uiso 1 calc R
C4 C 0.0270(3) 0.6769(4) 0.14731(12) 0.0581(7) Uani 1 d .
H4 H 0.1175 0.6686 0.1525 0.070 Uiso 1 calc R
C17 C 0.7205(3) 0.7100(6) 0.34259(13) 0.0816(10) Uani 1 d .
H17 H 0.8085 0.7110 0.3432 0.098 Uiso 1 calc R

loop_
_atom_site_aniso_label
_atom_site_aniso_U_11
_atom_site_aniso_U_22
_atom_site_aniso_U_33
_atom_site_aniso_U_23
_atom_site_aniso_U_13
_atom_site_aniso_U_12
N2 0.0477(12) 0.0577(14) 0.0472(11) 0.0019(10) 0.0175(9) 0.0016(10)
N1 0.0430(11) 0.0597(14) 0.0501(11) 0.0008(10) 0.0158(9) -0.0005(10)
C12 0.0483(14) 0.0491(15) 0.0468(13) 0.0000(11) 0.0179(10) 0.0030(11)
C5 0.0447(13) 0.0485(15) 0.0464(13) 0.0010(11) 0.0144(10) -0.0011(11)
C10 0.0618(18) 0.080(2) 0.0458(13) 0.0032(13) 0.0165(12) 0.0066(14)
C8 0.0524(15) 0.075(2) 0.0539(15) 0.0012(14) 0.0245(12) 0.0047(13)
C1 0.0461(15) 0.075(2) 0.0646(16) 0.0025(14) 0.0096(12) -0.0024(13)
C14 0.0412(13) 0.0694(18) 0.0449(12) 0.0009(13) 0.0119(10) 0.0032(12)
C3 0.0649(18) 0.083(2) 0.0509(15) 0.0021(14) 0.0195(13) -0.0020(15)
C7 0.0465(14) 0.0573(17) 0.0474(13) -0.0004(12) 0.0185(10) 0.0042(12)
C6 0.0440(14) 0.0494(15) 0.0486(13) 0.0010(12) 0.0181(11) 0.0008(11)
C16 0.0543(18) 0.116(3) 0.0535(15) 0.0001(16) 0.0172(13) -0.0162(16)
C11 0.0497(15) 0.0728(19) 0.0522(14) 0.0037(13) 0.0149(11) 0.0056(13)
C13 0.0428(13) 0.0518(16) 0.0481(13) 0.0023(12) 0.0164(10) 0.0020(11)
C15 0.0536(16) 0.082(2) 0.0550(14) -0.0049(14) 0.0194(12) -0.0049(14)
C64 0.0497(16) 0.0674(18) 0.0564(15) 0.0033(13) 0.0172(12) -0.0021(13)
C18 0.0561(18) 0.126(3) 0.0548(16) -0.0011(17) 0.0230(13) 0.0208(18)
C9 0.0652(18) 0.085(2) 0.0503(14) 0.0017(14) 0.0259(13) 0.0056(15)
C19 0.0511(17) 0.090(2) 0.0514(14) -0.0061(14) 0.0189(12) 0.0042(14)
C2 0.0618(18) 0.075(2) 0.0525(14) 0.0024(14) 0.0086(12) -0.0064(14)
C4 0.0541(15) 0.0709(19) 0.0505(13) 0.0029(13) 0.0201(11) -0.0012(13)
C17 0.0433(15) 0.150(3) 0.0499(15) 0.0067(19) 0.0137(12) 0.0020(18)

loop_
_atom_type_symbol
_atom_type_description
_atom_type_scat_dispersion_real
_atom_type_scat_dispersion_imag
_atom_type_scat_source
C C 0.0033 0.0016 'International Tables Vol C Tables 4.2.6.8 and 6.1.1.4'
H H 0.0000 0.0000 'International Tables Vol C Tables 4.2.6.8 and 6.1.1.4'
N N 0.0061 0.0033 'International Tables Vol C Tables 4.2.6.8 and 6.1.1.4'
O O 0.0106 0.0060 'International Tables Vol C Tables 4.2.6.8 and 6.1.1.4'

loop_
_geom_angle_atom_site_label_1
_geom_angle_atom_site_label_2
_geom_angle_atom_site_label_3
_geom_angle
C6 N2 C7 116.8(2)
C13 N1 C6 117.8(2)
C7 C12 C11 118.7(2)
C7 C12 C13 116.1(2)
C11 C12 C13 125.1(2)
C64 C5 C6 120.1(2)
C4 C5 C6 121.3(2)
C4 C5 C64 118.7(2)
C11 C10 H10 119.7
C11 C10 C9 120.5(2)
C9 C10 H10 119.7
C7 C8 H8 119.6
C9 C8 H8 119.6
C9 C8 C7 120.8(2)
C64 C1 H1 119.9
C2 C1 H1 119.9
C2 C1 C64 120.3(3)
C15 C14 C13 121.7(2)
C19 C14 C13 119.7(2)
C19 C14 C15 118.6(2)
C2 C3 H3 119.8
C2 C3 C4 120.4(3)
C4 C3 H3 119.8
N2 C7 C12 121.9(2)
N2 C7 C8 118.8(2)
C12 C7 C8 119.3(2)
N2 C6 N1 125.8(2)
N2 C6 C5 118.2(2)
N1 C6 C5 116.0(2)
C15 C16 H16 119.9
C17 C16 H16 119.9
C17 C16 C15 120.2(3)
C12 C11 H11 119.7
C10 C11 C12 120.5(2)
C10 C11 H11 119.7
N1 C13 C12 121.5(2)
N1 C13 C14 116.1(2)
C12 C13 C14 122.3(2)
C14 C15 H15 119.6
C16 C15 C14 120.8(3)
C16 C15 H15 119.6
C5 C64 H64 119.8
C1 C64 C5 120.4(2)
C1 C64 H64 119.8
C19 C18 H18 119.9
C17 C18 H18 119.9
C17 C18 C19 120.3(3)
C10 C9 H9 119.9
C8 C9 C10 120.2(2)
C8 C9 H9 119.9
C14 C19 H19 119.9
C18 C19 C14 120.3(3)
C18 C19 H19 119.9
C1 C2 H2 120.1
C3 C2 C1 119.7(2)
C3 C2 H2 120.1
C5 C4 C3 120.5(3)
C5 C4 H4 119.7
C3 C4 H4 119.7
C16 C17 C18 119.9(3)
C16 C17 H17 120.0
C18 C17 H17 120.0

loop_
_geom_bond_atom_site_label_1
_geom_bond_atom_site_label_2
_geom_bond_distance
N2 C7 1.362(3)
N2 C6 1.316(3)
N1 C6 1.368(3)
N1 C13 1.312(3)
C12 C7 1.402(3)
C12 C11 1.414(3)
C12 C13 1.426(3)
C5 C6 1.480(3)
C5 C64 1.390(3)
C5 C4 1.377(3)
C10 H10 0.9300
C10 C11 1.358(3)
C10 C9 1.401(4)
C8 H8 0.9300
C8 C7 1.408(3)
C8 C9 1.356(3)
C1 H1 0.9300
C1 C64 1.373(3)
C1 C2 1.372(4)
C14 C13 1.481(3)
C14 C15 1.383(3)
C14 C19 1.383(3)
C3 H3 0.9300
C3 C2 1.368(4)
C3 C4 1.377(3)
C16 H16 0.9300
C16 C15 1.380(4)
C16 C17 1.364(4)
C11 H11 0.9300
C15 H15 0.9300
C64 H64 0.9300
C18 H18 0.9300
C18 C19 1.382(4)
C18 C17 1.373(4)
C9 H9 0.9300
C19 H19 0.9300
C2 H2 0.9300
C4 H4 0.9300
C17 H17 0.9300

loop_
_geom_torsion_atom_site_label_1
_geom_torsion_atom_site_label_2
_geom_torsion_atom_site_label_3
_geom_torsion_atom_site_label_4
_geom_torsion
C7 N2 C6 N1 -0.8(4)
C7 N2 C6 C5 178.4(2)
C7 C12 C11 C10 -0.3(4)
C7 C12 C13 N1 -1.4(3)
C7 C12 C13 C14 -178.9(2)
C7 C8 C9 C10 0.6(4)
C6 N2 C7 C12 1.8(3)
C6 N2 C7 C8 -177.2(2)
C6 N1 C13 C12 2.4(4)
C6 N1 C13 C14 180.0(2)
C6 C5 C64 C1 -179.9(2)
C6 C5 C4 C3 179.2(2)
C11 C12 C7 N2 -177.8(2)
C11 C12 C7 C8 1.2(4)
C11 C12 C13 N1 175.4(2)
C11 C12 C13 C14 -2.1(4)
C11 C10 C9 C8 0.4(4)
C13 N1 C6 N2 -1.3(4)
C13 N1 C6 C5 179.5(2)
C13 C12 C7 N2 -0.8(4)
C13 C12 C7 C8 178.2(2)
C13 C12 C11 C10 -177.0(2)
C13 C14 C15 C16 -179.4(2)
C13 C14 C19 C18 -179.7(2)
C15 C14 C13 N1 128.3(3)
C15 C14 C13 C12 -54.0(3)
C15 C14 C19 C18 2.1(4)
C15 C16 C17 C18 0.4(4)
C64 C5 C6 N2 6.2(4)
C64 C5 C6 N1 -174.5(2)
C64 C5 C4 C3 -0.4(4)
C64 C1 C2 C3 -1.1(4)
C9 C10 C11 C12 -0.6(4)
C9 C8 C7 N2 177.7(2)
C9 C8 C7 C12 -1.4(4)
C19 C14 C13 N1 -49.8(3)
C19 C14 C13 C12 127.9(3)
C19 C14 C15 C16 -1.3(4)
C19 C18 C17 C16 0.4(5)
C2 C1 C64 C5 1.1(4)
C2 C3 C4 C5 0.3(4)
C4 C5 C6 N2 -173.3(2)
C4 C5 C6 N1 6.0(3)
C4 C5 C64 C1 -0.4(4)
C4 C3 C2 C1 0.4(4)
C17 C16 C15 C14 0.1(4)
C17 C18 C19 C14 -1.7(4)
